data_2202999
loop_
_publ_author_name
'Zhu, Hai-Liang'
'Yang, Song'
'Ma, Ji-Long'
'Qiu, Xiao-Yang'
'Sun, Lin'
'Shao, Si-Chang'

_publ_section_title
;
 Bis(2-aminopyrimidine)silver(I) trifluoromethanesulfonate hemihydrate
;
_journal_issue 11
_journal_name_full 'Acta Crystallographica Section E'
_journal_page_first m1046
_journal_page_last m1047
_journal_paper_doi 10.1107/S1600536803022141
_journal_volume 59
_journal_year 2003
_chemical_formula_iupac '[Ag (C4 H5 N3)2] (C F3 O3 S), 0.5H2 O'
_chemical_formula_moiety 'C8 H10 Ag N6 1+, C F3 O3 S 1-, 0.5H2 O'
_chemical_formula_sum 'C9 H11 Ag F3 N6 O3.5 S'
_chemical_formula_weight 456.17
_chemical_name_systematic
;
Bis(2-aminopyrimidine)silver(I) trifluoromethylsulfonate hemihydrate
;
_space_group_IT_number 2
_symmetry_cell_setting triclinic
_symmetry_space_group_name_Hall '-P 1'
_symmetry_space_group_name_H-M 'P -1'
_atom_sites_solution_hydrogens geom
_atom_sites_solution_primary direct
_atom_sites_solution_secondary difmap
_audit_creation_method SHELXL-97
_cell_angle_alpha 113.67(3)
_cell_angle_beta 105.12(3)
_cell_angle_gamma 96.20(3)
_cell_formula_units_Z 4
_cell_length_a 10.194(2)
_cell_length_b 13.112(3)
_cell_length_c 13.173(3)
_cell_measurement_reflns_used 6425
_cell_measurement_temperature 293(2)
_cell_measurement_theta_max 25.54
_cell_measurement_theta_min 2.53
_cell_volume 1511.1(8)
_computing_cell_refinement SMART
_computing_data_collection 'SMART (Siemens, 1996)'
_computing_data_reduction 'SAINT (Siemens, 1996)'
_computing_molecular_graphics 'SHELXTL (Sheldrick, 1997)'
_computing_publication_material SHELXTL
_computing_structure_refinement 'SHELXL97 (Sheldrick, 1997)'
_computing_structure_solution 'SHELXS97 (Sheldrick, 1997)'
_diffrn_ambient_temperature 293(2)
_diffrn_measured_fraction_theta_full 0.968
_diffrn_measured_fraction_theta_max 0.968
_diffrn_measurement_device_type 'Siemens SMART CCD area-detector'
_diffrn_measurement_method '\f and \w'
_diffrn_radiation_monochromator graphite
_diffrn_radiation_source 'fine-focus sealed tube'
_diffrn_radiation_type MoK\a
_diffrn_radiation_wavelength 0.71073
_diffrn_reflns_av_R_equivalents 0.0252
_diffrn_reflns_av_sigmaI/netI 0.0694
_diffrn_reflns_limit_h_max 12
_diffrn_reflns_limit_h_min -12
_diffrn_reflns_limit_k_max 16
_diffrn_reflns_limit_k_min -16
_diffrn_reflns_limit_l_max 10
_diffrn_reflns_limit_l_min -16
_diffrn_reflns_number 6831
_diffrn_reflns_theta_full 26.00
_diffrn_reflns_theta_max 26.00
_diffrn_reflns_theta_min 1.75
_diffrn_standards_decay_% 0
_diffrn_standards_interval_count 0
_diffrn_standards_interval_time 0
_diffrn_standards_number 0
_exptl_absorpt_coefficient_mu 1.532
_exptl_absorpt_correction_T_max 0.795
_exptl_absorpt_correction_T_min 0.541
_exptl_absorpt_correction_type multi-scan
_exptl_absorpt_process_details '(SADABS; Sheldrick, 1996)'
_exptl_crystal_colour colorless
_exptl_crystal_density_diffrn 2.005
_exptl_crystal_density_method 'not measured'
_exptl_crystal_description prism
_exptl_crystal_F_000 900
_exptl_crystal_size_max 0.42
_exptl_crystal_size_mid 0.34
_exptl_crystal_size_min 0.15
_refine_diff_density_max 2.122
_refine_diff_density_min -0.623
_refine_ls_extinction_method none
_refine_ls_goodness_of_fit_ref 1.038
_refine_ls_hydrogen_treatment mixed
_refine_ls_matrix_type full
_refine_ls_number_parameters 425
_refine_ls_number_reflns 5758
_refine_ls_number_restraints 0
_refine_ls_restrained_S_all 1.038
_refine_ls_R_factor_all 0.0768
_refine_ls_R_factor_gt 0.0571
_refine_ls_shift/su_max 0.001
_refine_ls_shift/su_mean 0.000
_refine_ls_structure_factor_coef Fsqd
_refine_ls_weighting_details 'calc w = 1/[\s^2^(Fo^2^)+(0.0538P)^2^] where P = (Fo^2^+2Fc^2^)/3'
_refine_ls_weighting_scheme calc
_refine_ls_wR_factor_gt 0.1134
_refine_ls_wR_factor_ref 0.1222
_reflns_number_gt 4440
_reflns_number_total 5758
_reflns_threshold_expression I>2\s(I)
_cod_data_source_file ww6119.cif
_cod_data_source_block I
_cod_original_cell_volume 1511.1(6)
_cod_database_code 2202999
_cod_database_fobs_code 2202999

loop_
_symmetry_equiv_pos_as_xyz
'x, y, z'
'-x, -y, -z'

loop_
_atom_site_label
_atom_site_fract_x
_atom_site_fract_y
_atom_site_fract_z
_atom_site_U_iso_or_equiv
_atom_site_adp_type
_atom_site_calc_flag
_atom_site_refinement_flags
_atom_site_occupancy
_atom_site_disorder_assembly
_atom_site_disorder_group
_atom_site_type_symbol
Ag1 0.58419(5) 0.30062(4) 0.44174(5) 0.03512(16) Uani . . 1 . . Ag
Ag2 0.89936(5) 0.86983(4) 0.88621(5) 0.03593(16) Uani . . 1 . . Ag
S1 0.68113(16) 0.52030(13) 0.75549(16) 0.0318(4) Uani . . 1 . . S
S2 1.90310(15) 0.88411(13) 1.22778(15) 0.0288(4) Uani . . 1 . . S
F1 0.5074(5) 0.3515(4) 0.7417(4) 0.0843(18) Uani . . 1 . . F
F2 0.4665(4) 0.5148(4) 0.8267(4) 0.0658(13) Uani . . 1 . . F
F3 0.6337(4) 0.4683(3) 0.9169(4) 0.0542(11) Uani . . 1 . . F
F4 1.6677(4) 0.7317(4) 1.0922(4) 0.0663(13) Uani . . 1 . . F
F5 1.7711(5) 0.7157(3) 1.2475(4) 0.0580(12) Uani . . 1 . . F
F6 1.8495(4) 0.6618(3) 1.1039(4) 0.0539(11) Uani . . 1 . . F
O1 0.7835(5) 0.4532(4) 0.7497(5) 0.0556(15) Uani . . 1 . . O
O2 0.7344(4) 0.6380(3) 0.8421(4) 0.0385(11) Uani . . 1 . . O
O3 0.5884(5) 0.5025(4) 0.6424(4) 0.0461(12) Uani . . 1 . . O
O4 2.0316(5) 0.8749(4) 1.2961(5) 0.0496(13) Uani . . 1 . . O
O5 1.8306(5) 0.9565(4) 1.2951(4) 0.0421(12) Uani . . 1 . . O
O6 1.9110(5) 0.9008(4) 1.1279(4) 0.0423(12) Uani . . 1 . . O
N1 0.7545(5) 0.3715(4) 0.4045(4) 0.0292(12) Uani . . 1 . . N
N2 0.8902(5) 0.2487(4) 0.4332(5) 0.0377(14) Uani . . 1 . . N
H2B 0.9663 0.2204 0.4299 0.080 Uiso R . 1 . . H
H2C 0.8271 0.2209 0.4582 0.080 Uiso R . 1 . . H
N3 0.9690(5) 0.3703(4) 0.3648(5) 0.0317(12) Uani . . 1 . . N
N4 0.4083(5) 0.2149(4) 0.4598(4) 0.0254(11) Uani . . 1 . . N
N5 0.2510(6) 0.3071(4) 0.3863(5) 0.0383(14) Uani . . 1 . . N
H5A 0.3201 0.3436 0.3733 0.080 Uiso R . 1 . . H
H5B 0.1648 0.3196 0.3683 0.080 Uiso R . 1 . . H
N6 0.1675(5) 0.1821(4) 0.4494(5) 0.0318(12) Uani . . 1 . . N
N7 0.7229(5) 0.9380(4) 0.8415(4) 0.0262(11) Uani . . 1 . . N
N8 0.5750(5) 0.8209(4) 0.8810(5) 0.0395(15) Uani . . 1 . . N
H8B 0.6447 0.7874 0.8978 0.080 Uiso R . 1 . . H
H8C 0.4913 0.7982 0.8859 0.080 Uiso R . 1 . . H
N9 0.4875(5) 0.9505(4) 0.8252(5) 0.0320(12) Uani . . 1 . . N
N10 1.0750(4) 0.7996(4) 0.9240(4) 0.0240(11) Uani . . 1 . . N
N11 1.2174(5) 0.9027(4) 0.8681(5) 0.0298(12) Uani . . 1 . . N
H11B 1.1514 0.9412 0.8574 0.080 Uiso R . 1 . . H
H11C 1.2977 0.9183 0.8547 0.080 Uiso R . 1 . . H
N12 1.2983(5) 0.7665(4) 0.9175(5) 0.0290(12) Uani . . 1 . . N
C1 0.8706(6) 0.3314(5) 0.4010(5) 0.0276(14) Uani . . 1 . . C
C2 0.9535(6) 0.4552(6) 0.3366(5) 0.0338(15) Uani . . 1 . . C
H2A 1.0243 0.4851 0.3132 0.080 Uiso R . 1 . . H
C3 0.8396(6) 0.5040(5) 0.3413(6) 0.0369(16) Uani . . 1 . . C
H3A 0.8290 0.5653 0.3199 0.080 Uiso R . 1 . . H
C4 0.7418(7) 0.4593(5) 0.3772(5) 0.0357(16) Uani . . 1 . . C
H4A 0.6629 0.4922 0.3835 0.080 Uiso R . 1 . . H
C5 0.2777(6) 0.2331(5) 0.4331(5) 0.0289(14) Uani . . 1 . . C
C6 0.1922(7) 0.1104(5) 0.4952(5) 0.0330(15) Uani . . 1 . . C
H6A 0.1164 0.0746 0.5095 0.080 Uiso R . 1 . . H
C7 0.3205(7) 0.0833(5) 0.5240(6) 0.0338(15) Uani . . 1 . . C
H7A 0.3337 0.0283 0.5542 0.080 Uiso R . 1 . . H
C8 0.4268(6) 0.1395(5) 0.5059(5) 0.0326(15) Uani . . 1 . . C
H8A 0.5180 0.1252 0.5270 0.080 Uiso R . 1 . . H
C9 0.5957(6) 0.9043(5) 0.8486(5) 0.0281(14) Uani . . 1 . . C
C10 0.5047(6) 1.0310(5) 0.7902(6) 0.0328(15) Uani . . 1 . . C
H10A 0.4280 1.0650 0.7735 0.080 Uiso R . 1 . . H
C11 0.6288(6) 1.0679(5) 0.7764(5) 0.0297(14) Uani . . 1 . . C
H11A 0.6391 1.1247 0.7486 0.080 Uiso R . 1 . . H
C12 0.7360(6) 1.0188(5) 0.8043(6) 0.0342(16) Uani . . 1 . . C
H12A 0.8240 1.0435 0.7974 0.080 Uiso R . 1 . . H
C13 1.1972(6) 0.8228(5) 0.9040(5) 0.0257(13) Uani . . 1 . . C
C14 1.0610(6) 0.7196(5) 0.9630(5) 0.0316(15) Uani . . 1 . . C
H14A 0.9767 0.7027 0.9789 0.080 Uiso R . 1 . . H
C15 1.1596(7) 0.6620(6) 0.9801(6) 0.0390(17) Uani . . 1 . . C
H15A 1.1474 0.6056 1.0081 0.080 Uiso R . 1 . . H
C16 1.2810(6) 0.6886(5) 0.9559(6) 0.0308(15) Uani . . 1 . . C
H16A 1.3536 0.6494 0.9671 0.080 Uiso R . 1 . . H
C17 0.5662(7) 0.4597(6) 0.8129(6) 0.0384(17) Uani . . 1 . . C
C18 1.7926(7) 0.7417(6) 1.1645(6) 0.0381(16) Uani . . 1 . . C
O1W 0.7656(6) 0.2195(6) 0.6053(5) 0.0457(14) Uani . . 1 . . O
H1WA 0.794(9) 0.184(7) 0.630(8) 0.07(4) Uiso . . 1 . . H
H1WB 0.772(11) 0.291(9) 0.656(9) 0.12(4) Uiso . . 1 . . H

loop_
_atom_site_aniso_label
_atom_site_aniso_U_11
_atom_site_aniso_U_22
_atom_site_aniso_U_33
_atom_site_aniso_U_12
_atom_site_aniso_U_13
_atom_site_aniso_U_23
Ag1 0.0259(3) 0.0405(3) 0.0401(3) 0.0035(2) 0.0158(2) 0.0174(3)
Ag2 0.0219(3) 0.0480(3) 0.0434(3) 0.0159(2) 0.0144(2) 0.0218(3)
S1 0.0266(8) 0.0289(9) 0.0460(11) 0.0082(7) 0.0170(8) 0.0193(8)
S2 0.0260(8) 0.0310(9) 0.0386(10) 0.0099(7) 0.0136(8) 0.0219(8)
F1 0.102(4) 0.052(3) 0.069(3) -0.036(3) 0.048(3) 0.000(2)
F2 0.048(3) 0.116(4) 0.075(3) 0.045(3) 0.041(3) 0.063(3)
F3 0.052(3) 0.063(3) 0.059(3) 0.008(2) 0.009(2) 0.045(2)
F4 0.034(2) 0.066(3) 0.070(3) -0.003(2) -0.002(2) 0.019(3)
F5 0.083(3) 0.043(2) 0.063(3) 0.003(2) 0.043(3) 0.029(2)
F6 0.067(3) 0.036(2) 0.057(3) 0.013(2) 0.030(3) 0.013(2)
O1 0.047(3) 0.043(3) 0.102(5) 0.027(2) 0.043(3) 0.042(3)
O2 0.040(3) 0.025(2) 0.048(3) 0.004(2) 0.009(2) 0.019(2)
O3 0.046(3) 0.051(3) 0.042(3) 0.004(2) 0.018(3) 0.022(3)
O4 0.036(3) 0.044(3) 0.067(4) 0.011(2) 0.000(3) 0.033(3)
O5 0.052(3) 0.041(3) 0.048(3) 0.018(2) 0.032(3) 0.023(2)
O6 0.052(3) 0.047(3) 0.053(3) 0.023(2) 0.034(3) 0.034(3)
N1 0.029(3) 0.038(3) 0.029(3) 0.009(2) 0.015(2) 0.019(3)
N2 0.039(3) 0.041(3) 0.051(4) 0.015(3) 0.025(3) 0.031(3)
N3 0.026(3) 0.039(3) 0.033(3) 0.004(2) 0.015(3) 0.018(3)
N4 0.021(2) 0.026(3) 0.030(3) 0.004(2) 0.009(2) 0.013(2)
N5 0.038(3) 0.044(3) 0.049(4) 0.009(3) 0.020(3) 0.033(3)
N6 0.030(3) 0.035(3) 0.038(3) 0.005(2) 0.016(3) 0.021(3)
N7 0.021(2) 0.028(3) 0.036(3) 0.008(2) 0.015(2) 0.016(2)
N8 0.022(3) 0.038(3) 0.076(4) 0.014(2) 0.020(3) 0.038(3)
N9 0.022(3) 0.041(3) 0.041(3) 0.012(2) 0.015(3) 0.023(3)
N10 0.015(2) 0.029(3) 0.030(3) 0.008(2) 0.010(2) 0.013(2)
N11 0.022(3) 0.036(3) 0.048(3) 0.016(2) 0.017(3) 0.029(3)
N12 0.023(3) 0.033(3) 0.038(3) 0.011(2) 0.015(3) 0.018(3)
C1 0.021(3) 0.031(4) 0.022(3) 0.003(3) 0.004(3) 0.007(3)
C2 0.029(3) 0.046(4) 0.026(4) 0.005(3) 0.010(3) 0.017(3)
C3 0.030(4) 0.036(4) 0.043(4) 0.004(3) 0.008(3) 0.020(3)
C4 0.031(3) 0.040(4) 0.025(4) 0.007(3) 0.004(3) 0.008(3)
C5 0.034(3) 0.027(3) 0.024(3) 0.006(3) 0.012(3) 0.009(3)
C6 0.036(4) 0.031(4) 0.029(4) 0.001(3) 0.014(3) 0.010(3)
C7 0.041(4) 0.030(4) 0.033(4) 0.006(3) 0.015(3) 0.015(3)
C8 0.028(3) 0.039(4) 0.026(3) 0.011(3) 0.008(3) 0.010(3)
C9 0.023(3) 0.031(3) 0.029(4) 0.008(3) 0.010(3) 0.011(3)
C10 0.027(3) 0.037(4) 0.040(4) 0.012(3) 0.009(3) 0.023(3)
C11 0.028(3) 0.035(4) 0.036(4) 0.010(3) 0.013(3) 0.024(3)
C12 0.030(3) 0.038(4) 0.031(4) 0.004(3) 0.016(3) 0.010(3)
C13 0.020(3) 0.030(3) 0.020(3) 0.004(3) 0.002(3) 0.008(3)
C14 0.029(3) 0.032(4) 0.029(4) 0.001(3) 0.011(3) 0.011(3)
C15 0.040(4) 0.039(4) 0.050(5) 0.014(3) 0.021(4) 0.027(4)
C16 0.027(3) 0.036(4) 0.039(4) 0.016(3) 0.017(3) 0.021(3)
C17 0.033(4) 0.040(4) 0.046(4) 0.003(3) 0.017(4) 0.021(4)
C18 0.033(4) 0.041(4) 0.043(4) 0.008(3) 0.016(3) 0.019(4)
O1W 0.047(3) 0.049(4) 0.054(4) 0.025(3) 0.016(3) 0.032(3)

loop_
_atom_type_symbol
_atom_type_description
_atom_type_scat_dispersion_real
_atom_type_scat_dispersion_imag
_atom_type_scat_source
C C 0.0033 0.0016 'International Tables Vol C Tables 4.2.6.8 and 6.1.1.4'
H H 0.0000 0.0000 'International Tables Vol C Tables 4.2.6.8 and 6.1.1.4'
N N 0.0061 0.0033 'International Tables Vol C Tables 4.2.6.8 and 6.1.1.4'
O O 0.0106 0.0060 'International Tables Vol C Tables 4.2.6.8 and 6.1.1.4'
F F 0.0171 0.0103 'International Tables Vol C Tables 4.2.6.8 and 6.1.1.4'
S S 0.1246 0.1234 'International Tables Vol C Tables 4.2.6.8 and 6.1.1.4'
Ag Ag -0.8971 1.1015 'International Tables Vol C Tables 4.2.6.8 and 6.1.1.4'

loop_
_geom_angle_atom_site_label_1
_geom_angle_atom_site_label_2
_geom_angle_atom_site_label_3
_geom_angle
N4 Ag1 N1 173.68(18)
N10 Ag2 N7 177.83(18)
O1 S1 O2 114.4(3)
O1 S1 O3 114.9(3)
O2 S1 O3 115.0(3)
O1 S1 C17 103.0(3)
O2 S1 C17 103.8(3)
O3 S1 C17 103.5(3)
O4 S2 O5 114.8(3)
O4 S2 O6 114.3(3)
O5 S2 O6 114.6(3)
O4 S2 C18 102.7(3)
O5 S2 C18 104.1(3)
O6 S2 C18 104.3(3)
C4 N1 C1 117.5(5)
C4 N1 Ag1 117.4(4)
C1 N1 Ag1 125.0(4)
C1 N2 H2B 120.0
C1 N2 H2C 120.0
H2B N2 H2C 120.0
C2 N3 C1 118.1(5)
C8 N4 C5 116.4(5)
C8 N4 Ag1 118.7(4)
C5 N4 Ag1 124.9(4)
C5 N5 H5A 119.7
C5 N5 H5B 120.3
H5A N5 H5B 120.0
C6 N6 C5 116.1(5)
C12 N7 C9 116.9(5)
C12 N7 Ag2 119.2(4)
C9 N7 Ag2 123.8(4)
C9 N8 H8B 120.1
C9 N8 H8C 119.9
H8B N8 H8C 120.0
C10 N9 C9 117.9(5)
C14 N10 C13 116.9(5)
C14 N10 Ag2 117.6(4)
C13 N10 Ag2 125.3(4)
C13 N11 H11B 120.3
C13 N11 H11C 119.7
H11B N11 H11C 120.0
C16 N12 C13 118.7(5)
N2 C1 N1 119.2(5)
N2 C1 N3 117.5(5)
N1 C1 N3 123.3(5)
N3 C2 C3 122.4(6)
N3 C2 H2A 118.8
C3 C2 H2A 118.8
C4 C3 C2 116.7(6)
C4 C3 H3A 121.7
C2 C3 H3A 121.7
N1 C4 C3 121.9(6)
N1 C4 H4A 119.1
C3 C4 H4A 119.0
N6 C5 N5 115.5(5)
N6 C5 N4 124.7(5)
N5 C5 N4 119.7(5)
N6 C6 C7 124.3(6)
N6 C6 H6A 117.7
C7 C6 H6A 118.0
C8 C7 C6 115.9(6)
C8 C7 H7A 122.1
C6 C7 H7A 122.0
N4 C8 C7 122.6(6)
N4 C8 H8A 118.8
C7 C8 H8A 118.6
N8 C9 N9 116.9(5)
N8 C9 N7 119.5(5)
N9 C9 N7 123.6(5)
N9 C10 C11 122.6(6)
N9 C10 H10A 118.6
C11 C10 H10A 118.8
C12 C11 C10 116.4(5)
C12 C11 H11A 121.7
C10 C11 H11A 121.9
N7 C12 C11 122.5(5)
N7 C12 H12A 118.9
C11 C12 H12A 118.6
N11 C13 N12 118.1(5)
N11 C13 N10 119.3(5)
N12 C13 N10 122.6(5)
C15 C14 N10 123.1(6)
C15 C14 H14A 118.4
N10 C14 H14A 118.5
C14 C15 C16 116.9(6)
C14 C15 H15A 121.5
C16 C15 H15A 121.6
N12 C16 C15 121.8(6)
N12 C16 H16A 118.9
C15 C16 H16A 119.3
F1 C17 F3 108.3(6)
F1 C17 F2 108.3(6)
F3 C17 F2 106.2(6)
F1 C17 S1 111.0(5)
F3 C17 S1 112.1(5)
F2 C17 S1 110.8(5)
F5 C18 F6 106.6(5)
F5 C18 F4 107.5(5)
F6 C18 F4 107.7(6)
F5 C18 S2 111.2(5)
F6 C18 S2 112.0(4)
F4 C18 S2 111.6(5)
H1WA O1W H1WB 117.0(10)

loop_
_geom_bond_atom_site_label_1
_geom_bond_atom_site_label_2
_geom_bond_site_symmetry_2
_geom_bond_distance
_geom_bond_publ_flag
Ag1 N4 . 2.131(4) ?
Ag1 N1 . 2.140(4) ?
Ag2 N10 . 2.136(4) ?
Ag2 N7 . 2.144(5) ?
S1 O1 . 1.434(4) ?
S1 O2 . 1.435(4) ?
S1 O3 . 1.451(5) ?
S1 C17 . 1.822(6) ?
S2 O4 . 1.431(5) ?
S2 O5 . 1.432(4) ?
S2 O6 . 1.438(4) ?
S2 C18 . 1.804(7) ?
F1 C17 . 1.306(7) ?
F2 C17 . 1.318(7) ?
F3 C17 . 1.316(8) ?
F4 C18 . 1.332(7) ?
F5 C18 . 1.329(7) ?
F6 C18 . 1.332(7) ?
N1 C4 . 1.347(8) ?
N1 C1 . 1.349(7) ?
N2 C1 . 1.330(7) ?
N2 H2B . 0.9000 ?
N2 H2C . 0.9000 ?
N3 C2 . 1.320(8) ?
N3 C1 . 1.352(7) ?
N4 C8 . 1.357(7) ?
N4 C5 . 1.359(7) ?
N5 C5 . 1.357(7) ?
N5 H5A . 0.8999 ?
N5 H5B . 0.9000 ?
N6 C6 . 1.319(8) ?
N6 C5 . 1.354(7) ?
N7 C12 . 1.341(7) ?
N7 C9 . 1.364(7) ?
N8 C9 . 1.340(7) ?
N8 H8B . 0.9000 ?
N8 H8C . 0.9000 ?
N9 C10 . 1.322(7) ?
N9 C9 . 1.340(7) ?
N10 C14 . 1.350(7) ?
N10 C13 . 1.367(7) ?
N11 C13 . 1.328(7) ?
N11 H11B . 0.9000 ?
N11 H11C . 0.9000 ?
N12 C16 . 1.324(7) ?
N12 C13 . 1.346(7) ?
C2 C3 . 1.388(8) ?
C2 H2A . 0.9600 ?
C3 C4 . 1.380(8) ?
C3 H3A . 0.9600 ?
C4 H4A . 0.9600 ?
C6 C7 . 1.389(8) ?
C6 H6A . 0.9601 ?
C7 C8 . 1.369(8) ?
C7 H7A . 0.9601 ?
C8 H8A . 0.9600 ?
C10 C11 . 1.388(8) ?
C10 H10A . 0.9600 ?
C11 C12 . 1.371(8) ?
C11 H11A . 0.9599 ?
C12 H12A . 0.9600 ?
C14 C15 . 1.347(8) ?
C14 H14A . 0.9600 ?
C15 C16 . 1.398(8) ?
C15 H15A . 0.9600 ?
C16 H16A . 0.9602 ?
O1W H1WA . 0.71(9) ?
O1W H1WB . 0.88(10) ?

loop_
_geom_hbond_atom_site_label_D
_geom_hbond_atom_site_label_H
_geom_hbond_atom_site_label_A
_geom_hbond_site_symmetry_A
_geom_hbond_distance_DH
_geom_hbond_distance_HA
_geom_hbond_distance_DA
_geom_hbond_angle_DHA
N2 H2B N6 1_655 0.90 2.14 3.028(7) 170
N2 H2C O1W . 0.90 2.19 2.999(7) 149
N5 H5A O3 2_666 0.90 2.24 3.042(6) 148
N5 H5B N3 1_455 0.90 2.17 3.052(7) 169
N8 H8B O2 . 0.90 2.19 2.990(6) 148
N8 H8C N12 1_455 0.90 2.15 3.040(6) 172
N11 H11B O6 2_877 0.90 2.18 3.002(6) 151
N11 H11C N9 1_655 0.90 2.10 3.003(6) 178
O1W H1WA O4 2_867 0.71(9) 2.17(9) 2.817(7) 151(9)
O1W H1WB O1 . 0.88(10) 1.96(11) 2.839(8) 173.0(10)

loop_
_geom_torsion_atom_site_label_1
_geom_torsion_atom_site_label_2
_geom_torsion_atom_site_label_3
_geom_torsion_atom_site_label_4
_geom_torsion
N4 Ag1 N1 C4 102.8(17)
N4 Ag1 N1 C1 -73.9(19)
N1 Ag1 N4 C8 91.2(18)
N1 Ag1 N4 C5 -91.7(17)
N10 Ag2 N7 C12 -62(5)
N10 Ag2 N7 C9 118(4)
N7 Ag2 N10 C14 -120(4)
N7 Ag2 N10 C13 55(5)
C4 N1 C1 N2 176.6(6)
Ag1 N1 C1 N2 -6.7(8)
C4 N1 C1 N3 -4.1(9)
Ag1 N1 C1 N3 172.5(4)
C2 N3 C1 N2 -177.6(6)
C2 N3 C1 N1 3.2(9)
C1 N3 C2 C3 -1.0(9)
N3 C2 C3 C4 -0.1(10)
C1 N1 C4 C3 3.0(9)
Ag1 N1 C4 C3 -173.9(5)
C2 C3 C4 N1 -1.0(10)
C6 N6 C5 N5 -179.8(5)
C6 N6 C5 N4 0.3(9)
C8 N4 C5 N6 0.1(9)
Ag1 N4 C5 N6 -177.0(4)
C8 N4 C5 N5 -179.8(5)
Ag1 N4 C5 N5 3.1(8)
C5 N6 C6 C7 -1.6(9)
N6 C6 C7 C8 2.2(10)
C5 N4 C8 C7 0.6(9)
Ag1 N4 C8 C7 177.9(5)
C6 C7 C8 N4 -1.7(9)
C10 N9 C9 N8 -178.4(6)
C10 N9 C9 N7 1.9(9)
C12 N7 C9 N8 177.5(6)
Ag2 N7 C9 N8 -2.5(8)
C12 N7 C9 N9 -2.8(9)
Ag2 N7 C9 N9 177.1(4)
C9 N9 C10 C11 0.5(10)
N9 C10 C11 C12 -1.9(10)
C9 N7 C12 C11 1.2(9)
Ag2 N7 C12 C11 -178.7(5)
C10 C11 C12 N7 1.0(10)
C16 N12 C13 N11 178.4(5)
C16 N12 C13 N10 -2.6(9)
C14 N10 C13 N11 -178.5(5)
Ag2 N10 C13 N11 6.5(8)
C14 N10 C13 N12 2.5(8)
Ag2 N10 C13 N12 -172.5(4)
C13 N10 C14 C15 -1.2(9)
Ag2 N10 C14 C15 174.1(5)
N10 C14 C15 C16 0.2(10)
C13 N12 C16 C15 1.4(9)
C14 C15 C16 N12 -0.2(10)
O1 S1 C17 F1 -61.4(6)
O2 S1 C17 F1 179.1(5)
O3 S1 C17 F1 58.7(6)
O1 S1 C17 F3 59.9(5)
O2 S1 C17 F3 -59.7(5)
O3 S1 C17 F3 179.9(5)
O1 S1 C17 F2 178.3(5)
O2 S1 C17 F2 58.8(6)
O3 S1 C17 F2 -61.6(5)
O4 S2 C18 F5 62.9(5)
O5 S2 C18 F5 -57.1(5)
O6 S2 C18 F5 -177.6(4)
O4 S2 C18 F6 -56.3(5)
O5 S2 C18 F6 -176.3(5)
O6 S2 C18 F6 63.3(5)
O4 S2 C18 F4 -177.1(5)
O5 S2 C18 F4 62.9(5)
O6 S2 C18 F4 -57.6(5)
